data_7240320
loop_
_publ_author_name
'Scowen, Ian J.'
'Alomar, Taghrid Saad'
'Munshi, Tasnim'
'Seaton, Colin Cormack'

_publ_section_title
;
 Invitation to Submit: The Cambridge Structural Database Structural
 Similarity in Chiral-Achiral Multi-Component Crystals
;
_journal_name_full CrystEngComm
_journal_paper_doi 10.1039/D0CE00301H
_journal_year 2020
_chemical_formula_sum 'C15 H16 N2 O4'
_chemical_formula_weight 288.30
_chemical_name_common
;
 DL-phenyllactic acid isonicotinamide
;
_chemical_name_systematic
; 
 (R,S)-2-hydroxy-3-phenylpropionic acid isonicotinamide 
;
_space_group_IT_number 2
_space_group_name_Hall '-P 1'
_space_group_name_H-M_alt 'P -1'
_symmetry_cell_setting triclinic
_symmetry_space_group_name_H-M 'P -1'
_atom_sites_solution_hydrogens geom
_atom_sites_solution_primary direct
_atom_sites_solution_secondary difmap
_audit_creation_method SHELXL-97
_audit_update_record
;
2020-02-28 deposited with the CCDC.	2020-04-15 downloaded from the CCDC.
;
_cell_angle_alpha 78.849(9)
_cell_angle_beta 82.062(8)
_cell_angle_gamma 81.076(9)
_cell_formula_units_Z 2
_cell_length_a 5.3395(5)
_cell_length_b 11.3914(15)
_cell_length_c 11.6131(13)
_cell_measurement_reflns_used 1347
_cell_measurement_temperature 173(2)
_cell_measurement_theta_max 21.37
_cell_measurement_theta_min 2.34
_cell_volume 680.36(14)
_computing_cell_refinement 'Bruker SAINT'
_computing_data_collection 'Bruker APEX2'
_computing_data_reduction 'Bruker SAINT'
_computing_molecular_graphics 'Bruker SHELXTL'
_computing_publication_material 'Bruker SHELXTL'
_computing_structure_refinement 'SHELXL-97 (Sheldrick, 2008)'
_computing_structure_solution 'SHELXS-97 (Sheldrick, 2008)'
_diffrn_ambient_temperature 173(2)
_diffrn_measured_fraction_theta_full 0.999
_diffrn_measured_fraction_theta_max 0.999
_diffrn_measurement_device_type 'Bruker APEX-II CCD'
_diffrn_measurement_method '\f and \w scans'
_diffrn_radiation_monochromator graphite
_diffrn_radiation_source 'fine-focus sealed tube'
_diffrn_radiation_type MoK\a
_diffrn_radiation_wavelength 0.71073
_diffrn_reflns_av_R_equivalents 0.0822
_diffrn_reflns_av_sigmaI/netI 0.0691
_diffrn_reflns_limit_h_max 6
_diffrn_reflns_limit_h_min -6
_diffrn_reflns_limit_k_max 14
_diffrn_reflns_limit_k_min -14
_diffrn_reflns_limit_l_max 15
_diffrn_reflns_limit_l_min -15
_diffrn_reflns_number 17283
_diffrn_reflns_theta_full 27.50
_diffrn_reflns_theta_max 27.50
_diffrn_reflns_theta_min 2.79
_exptl_absorpt_coefficient_mu 0.103
_exptl_absorpt_correction_T_max 0.7467
_exptl_absorpt_correction_T_min 0.6817
_exptl_absorpt_correction_type multi-scan
_exptl_absorpt_process_details 'SADABS - Bruker AXS, Madison WI'
_exptl_crystal_colour colourless
_exptl_crystal_density_diffrn 1.407
_exptl_crystal_density_method 'not measured'
_exptl_crystal_description block
_exptl_crystal_F_000 304
_exptl_crystal_size_max 0.38
_exptl_crystal_size_mid 0.32
_exptl_crystal_size_min 0.20
_refine_diff_density_max 0.316
_refine_diff_density_min -0.296
_refine_diff_density_rms 0.059
_refine_ls_extinction_method none
_refine_ls_goodness_of_fit_ref 0.790
_refine_ls_hydrogen_treatment mixed
_refine_ls_matrix_type full
_refine_ls_number_parameters 206
_refine_ls_number_reflns 3114
_refine_ls_number_restraints 0
_refine_ls_restrained_S_all 0.790
_refine_ls_R_factor_all 0.1038
_refine_ls_R_factor_gt 0.0531
_refine_ls_shift/su_max 0.045
_refine_ls_shift/su_mean 0.004
_refine_ls_structure_factor_coef Fsqd
_refine_ls_weighting_details 'calc w=1/[\s^2^(Fo^2^)+(0.1000P)^2^+0.3233P] where P=(Fo^2^+2Fc^2^)/3'
_refine_ls_weighting_scheme calc
_refine_ls_wR_factor_gt 0.1298
_refine_ls_wR_factor_ref 0.1567
_reflns_number_gt 1870
_reflns_number_total 3114
_reflns_threshold_expression >2sigma(I)
_cod_data_source_file d0ce00301h2.cif
_cod_data_source_block tai_31_3c_0m
_cod_depositor_comments
;
The following automatic conversions were performed:

data item '_symmetry_cell_setting' value 'Triclinic' was changed to
'triclinic' in accordance with the
/home/data/users/saulius/crontab/automatic-downloads/rss-feeds/RSC/lib/dictionaries/cif_core.dic
dictionary named 'cif_core.dic' version 2.4.2 last updated on
2011-04-26.

Automatic conversion script
Id: cif_fix_values 7556 2019-12-06 15:28:31Z antanas 
;
_cod_original_cell_volume 680.36(13)
_cod_original_sg_symbol_H-M P-1
_cod_database_code 7240320

loop_
_symmetry_equiv_pos_as_xyz
'x, y, z'
'-x, -y, -z'

loop_
_atom_site_label
_atom_site_type_symbol
_atom_site_fract_x
_atom_site_fract_y
_atom_site_fract_z
_atom_site_U_iso_or_equiv
_atom_site_adp_type
_atom_site_occupancy
_atom_site_symmetry_multiplicity
_atom_site_calc_flag
_atom_site_refinement_flags
_atom_site_disorder_assembly
_atom_site_disorder_group
C3A C 0.5568(4) 0.91605(19) 0.30732(17) 0.0195(4) Uani 1 1 d . . .
C4A C 0.7409(4) 0.9456(2) 0.36602(19) 0.0235(5) Uani 1 1 d . . .
H4A H 0.8535 1.0015 0.3271 0.028 Uiso 1 1 calc R . .
C6A C 0.5230(4) 0.96609(19) 0.17923(18) 0.0226(5) Uani 1 1 d . . .
C2A C 0.3954(4) 0.8351(2) 0.36814(19) 0.0236(5) Uani 1 1 d . . .
H2A H 0.2670 0.8136 0.3301 0.028 Uiso 1 1 calc R . .
C1A C 0.4237(4) 0.7858(2) 0.48528(19) 0.0244(5) Uani 1 1 d . . .
H1A H 0.3118 0.7306 0.5265 0.029 Uiso 1 1 calc R . .
C5A C 0.7566(4) 0.8913(2) 0.48343(19) 0.0247(5) Uani 1 1 d . . .
H5A H 0.8837 0.9109 0.5236 0.030 Uiso 1 1 calc R . .
N1A N 0.6015(3) 0.81280(17) 0.54253(16) 0.0246(4) Uani 1 1 d . . .
N2A N 0.7176(4) 1.01270(19) 0.11262(18) 0.0292(5) Uani 1 1 d . . .
O1A O 0.3217(3) 0.95971(15) 0.14091(14) 0.0309(4) Uani 1 1 d . . .
C2B C 0.0748(4) 0.3314(2) 1.08198(19) 0.0245(5) Uani 1 1 d . . .
H2B H 0.1041 0.4175 1.0732 0.029 Uiso 1 1 calc R . .
C3B C 0.2572(4) 0.2722(2) 0.99022(19) 0.0252(5) Uani 1 1 d . . .
H3B1 H 0.4341 0.2670 1.0092 0.030 Uiso 1 1 calc R . .
H3B2 H 0.2196 0.1889 0.9948 0.030 Uiso 1 1 calc R . .
C1B C 0.1221(4) 0.2668(2) 1.20597(19) 0.0232(5) Uani 1 1 d . . .
C31B C 0.2383(4) 0.3400(2) 0.86577(19) 0.0233(5) Uani 1 1 d . . .
C32B C 0.0605(4) 0.3194(2) 0.79738(19) 0.0263(5) Uani 1 1 d . . .
H32B H -0.0533 0.2619 0.8293 0.032 Uiso 1 1 calc R . .
C36B C 0.4008(4) 0.4253(2) 0.8171(2) 0.0283(5) Uani 1 1 d . . .
H36B H 0.5217 0.4412 0.8630 0.034 Uiso 1 1 calc R . .
C34B C 0.2126(4) 0.4662(2) 0.6350(2) 0.0311(6) Uani 1 1 d . . .
H34B H 0.2039 0.5086 0.5564 0.037 Uiso 1 1 calc R . .
C33B C 0.0484(4) 0.3822(2) 0.6830(2) 0.0301(6) Uani 1 1 d . . .
H33B H -0.0739 0.3675 0.6372 0.036 Uiso 1 1 calc R . .
C35B C 0.3890(4) 0.4880(2) 0.7020(2) 0.0315(6) Uani 1 1 d . . .
H35B H 0.5023 0.5456 0.6696 0.038 Uiso 1 1 calc R . .
O2B O 0.3489(3) 0.27587(16) 1.23314(14) 0.0318(4) Uani 1 1 d . . .
O1B O -0.0353(3) 0.21338(16) 1.27253(14) 0.0345(4) Uani 1 1 d . . .
O3B O -0.1788(3) 0.32847(18) 1.06132(15) 0.0375(5) Uani 1 1 d . . .
H2BO H 0.367(5) 0.242(3) 1.315(3) 0.062(9) Uiso 1 1 d . . .
H1BN H 0.706(6) 1.033(3) 0.031(3) 0.066(10) Uiso 1 1 d . . .
H2BN H 0.859(5) 1.015(3) 0.139(3) 0.046(8) Uiso 1 1 d . . .
H3BO H -0.274(7) 0.312(4) 1.133(4) 0.094(13) Uiso 1 1 d . . .

loop_
_atom_site_aniso_label
_atom_site_aniso_U_11
_atom_site_aniso_U_22
_atom_site_aniso_U_33
_atom_site_aniso_U_23
_atom_site_aniso_U_13
_atom_site_aniso_U_12
C3A 0.0221(10) 0.0225(11) 0.0128(10) -0.0026(8) -0.0018(8) -0.0002(8)
C4A 0.0221(11) 0.0284(12) 0.0198(11) -0.0023(9) -0.0006(8) -0.0063(9)
C6A 0.0287(11) 0.0230(11) 0.0162(11) -0.0023(9) -0.0043(9) -0.0034(9)
C2A 0.0225(11) 0.0285(12) 0.0200(11) -0.0035(9) -0.0038(8) -0.0041(9)
C1A 0.0250(11) 0.0260(12) 0.0206(11) -0.0006(9) -0.0011(8) -0.0046(9)
C5A 0.0224(11) 0.0332(13) 0.0205(11) -0.0061(10) -0.0047(8) -0.0053(9)
N1A 0.0257(10) 0.0303(11) 0.0171(9) -0.0021(8) -0.0049(7) -0.0024(8)
N2A 0.0301(11) 0.0393(12) 0.0188(10) 0.0025(9) -0.0058(8) -0.0128(9)
O1A 0.0271(8) 0.0450(11) 0.0197(8) 0.0016(7) -0.0083(6) -0.0063(7)
C2B 0.0223(11) 0.0318(13) 0.0191(11) 0.0003(9) -0.0070(8) -0.0048(9)
C3B 0.0254(11) 0.0304(13) 0.0191(11) -0.0042(9) -0.0042(9) -0.0002(9)
C1B 0.0232(11) 0.0293(12) 0.0178(11) -0.0044(9) -0.0028(8) -0.0042(9)
C31B 0.0218(11) 0.0307(13) 0.0154(10) -0.0035(9) -0.0006(8) 0.0008(9)
C32B 0.0265(11) 0.0304(13) 0.0217(12) -0.0001(10) -0.0049(9) -0.0065(9)
C36B 0.0251(11) 0.0360(14) 0.0254(12) -0.0045(10) -0.0074(9) -0.0057(10)
C34B 0.0379(13) 0.0330(13) 0.0193(12) 0.0043(10) -0.0063(10) -0.0037(10)
C33B 0.0321(12) 0.0361(14) 0.0243(12) -0.0021(10) -0.0122(10) -0.0071(10)
C35B 0.0348(13) 0.0299(13) 0.0288(13) 0.0028(10) -0.0039(10) -0.0109(10)
O2B 0.0275(9) 0.0515(11) 0.0167(8) 0.0036(8) -0.0073(6) -0.0137(7)
O1B 0.0301(9) 0.0506(11) 0.0225(9) 0.0035(8) -0.0026(7) -0.0168(8)
O3B 0.0208(8) 0.0693(14) 0.0208(9) -0.0023(9) -0.0051(7) -0.0056(8)

loop_
_atom_type_symbol
_atom_type_description
_atom_type_scat_dispersion_real
_atom_type_scat_dispersion_imag
_atom_type_scat_source
C C 0.0033 0.0016 'International Tables Vol C Tables 4.2.6.8 and 6.1.1.4'
H H 0.0000 0.0000 'International Tables Vol C Tables 4.2.6.8 and 6.1.1.4'
N N 0.0061 0.0033 'International Tables Vol C Tables 4.2.6.8 and 6.1.1.4'
O O 0.0106 0.0060 'International Tables Vol C Tables 4.2.6.8 and 6.1.1.4'

loop_
_geom_angle_atom_site_label_1
_geom_angle_atom_site_label_2
_geom_angle_atom_site_label_3
_geom_angle
_geom_angle_site_symmetry_1
_geom_angle_site_symmetry_3
_geom_angle_publ_flag
C2A C3A C4A 118.74(19) . . ?
C2A C3A C6A 117.54(18) . . ?
C4A C3A C6A 123.71(19) . . ?
C3A C4A C5A 118.26(19) . . ?
C3A C4A H4A 120.9 . . ?
C5A C4A H4A 120.9 . . ?
O1A C6A N2A 123.2(2) . . ?
O1A C6A C3A 119.71(19) . . ?
N2A C6A C3A 117.08(19) . . ?
C3A C2A C1A 119.1(2) . . ?
C3A C2A H2A 120.4 . . ?
C1A C2A H2A 120.4 . . ?
N1A C1A C2A 122.7(2) . . ?
N1A C1A H1A 118.6 . . ?
C2A C1A H1A 118.6 . . ?
N1A C5A C4A 123.25(19) . . ?
N1A C5A H5A 118.4 . . ?
C4A C5A H5A 118.4 . . ?
C1A N1A C5A 117.91(19) . . ?
C6A N2A H1BN 117.0(19) . . ?
C6A N2A H2BN 122.8(19) . . ?
H1BN N2A H2BN 120(3) . . ?
O3B C2B C1B 110.76(18) . . ?
O3B C2B C3B 108.88(18) . . ?
C1B C2B C3B 110.41(18) . . ?
O3B C2B H2B 108.9 . . ?
C1B C2B H2B 108.9 . . ?
C3B C2B H2B 108.9 . . ?
C31B C3B C2B 112.94(18) . . ?
C31B C3B H3B1 109.0 . . ?
C2B C3B H3B1 109.0 . . ?
C31B C3B H3B2 109.0 . . ?
C2B C3B H3B2 109.0 . . ?
H3B1 C3B H3B2 107.8 . . ?
O1B C1B O2B 124.0(2) . . ?
O1B C1B C2B 122.89(19) . . ?
O2B C1B C2B 113.10(18) . . ?
C36B C31B C32B 118.5(2) . . ?
C36B C31B C3B 119.98(19) . . ?
C32B C31B C3B 121.5(2) . . ?
C33B C32B C31B 120.4(2) . . ?
C33B C32B H32B 119.8 . . ?
C31B C32B H32B 119.8 . . ?
C31B C36B C35B 121.0(2) . . ?
C31B C36B H36B 119.5 . . ?
C35B C36B H36B 119.5 . . ?
C35B C34B C33B 119.6(2) . . ?
C35B C34B H34B 120.2 . . ?
C33B C34B H34B 120.2 . . ?
C34B C33B C32B 120.6(2) . . ?
C34B C33B H33B 119.7 . . ?
C32B C33B H33B 119.7 . . ?
C34B C35B C36B 119.9(2) . . ?
C34B C35B H35B 120.1 . . ?
C36B C35B H35B 120.1 . . ?
C1B O2B H2BO 111.5(17) . . ?
C2B O3B H3BO 108(2) . . ?

loop_
_geom_bond_atom_site_label_1
_geom_bond_atom_site_label_2
_geom_bond_distance
_geom_bond_site_symmetry_2
_geom_bond_publ_flag
C3A C2A 1.386(3) . ?
C3A C4A 1.386(3) . ?
C3A C6A 1.511(3) . ?
C4A C5A 1.392(3) . ?
C4A H4A 0.9500 . ?
C6A O1A 1.236(2) . ?
C6A N2A 1.323(3) . ?
C2A C1A 1.387(3) . ?
C2A H2A 0.9500 . ?
C1A N1A 1.335(3) . ?
C1A H1A 0.9500 . ?
C5A N1A 1.338(3) . ?
C5A H5A 0.9500 . ?
N2A H1BN 0.94(3) . ?
N2A H2BN 0.86(3) . ?
C2B O3B 1.414(2) . ?
C2B C1B 1.521(3) . ?
C2B C3B 1.526(3) . ?
C2B H2B 1.0000 . ?
C3B C31B 1.510(3) . ?
C3B H3B1 0.9900 . ?
C3B H3B2 0.9900 . ?
C1B O1B 1.213(3) . ?
C1B O2B 1.317(2) . ?
C31B C36B 1.389(3) . ?
C31B C32B 1.392(3) . ?
C32B C33B 1.386(3) . ?
C32B H32B 0.9500 . ?
C36B C35B 1.393(3) . ?
C36B H36B 0.9500 . ?
C34B C35B 1.380(3) . ?
C34B C33B 1.383(3) . ?
C34B H34B 0.9500 . ?
C33B H33B 0.9500 . ?
C35B H35B 0.9500 . ?
O2B H2BO 0.97(3) . ?
O3B H3BO 0.92(4) . ?
